data_2201697
loop_
_publ_author_name
'Xu, Wen'
'Yu, Wentao'
'Xue, Gang'
'Fang, Qi'

_publ_section_title
;
 Benzyltrimethylammonium
 bis(2-thioxo-1,3-dithiole-4,5-dithiolato)nickelate(III)
;
_journal_issue 12
_journal_name_full 'Acta Crystallographica Section E'
_journal_page_first m772
_journal_page_last m774
_journal_paper_doi 10.1107/S1600536802021530
_journal_volume 58
_journal_year 2002
_chemical_formula_iupac '(C10 H16 N) [Ni (C3 S5)2]'
_chemical_formula_moiety 'C10 H16 N 1+, C6 Ni S10 1-'
_chemical_formula_sum 'C16 H16 N Ni S10'
_chemical_formula_weight 601.66
_chemical_name_systematic ?
_space_group_IT_number 14
_symmetry_cell_setting monoclinic
_symmetry_space_group_name_Hall '-P 2yn'
_symmetry_space_group_name_H-M 'P 1 21/n 1'
_atom_sites_solution_hydrogens geom
_atom_sites_solution_primary direct
_atom_sites_solution_secondary difmap
_audit_creation_method SHELXL-97
_cell_angle_alpha 90.00
_cell_angle_beta 90.729(8)
_cell_angle_gamma 90.00
_cell_formula_units_Z 4
_cell_length_a 10.3539(13)
_cell_length_b 17.0677(12)
_cell_length_c 13.5370(13)
_cell_measurement_reflns_used 38
_cell_measurement_temperature 293(2)
_cell_measurement_theta_max 12.441
_cell_measurement_theta_min 5.0495
_cell_volume 2392.0(4)
_computing_cell_refinement XSCANS
_computing_data_collection 'XSCANS (Bruker, 1996)'
_computing_data_reduction XSCANS
_computing_molecular_graphics SHELXTL
_computing_structure_refinement SHELXTL
_computing_structure_solution 'SHELXTL (Bruker, 1997)'
_diffrn_ambient_temperature 293(2)
_diffrn_measured_fraction_theta_full 0.997
_diffrn_measured_fraction_theta_max 0.997
_diffrn_measurement_device_type 'Bruker P4'
_diffrn_measurement_method \q/2\q
_diffrn_radiation_monochromator graphite
_diffrn_radiation_source 'fine-focus sealed tube'
_diffrn_radiation_type MoK\a
_diffrn_radiation_wavelength 0.71073
_diffrn_reflns_av_R_equivalents 0.0299
_diffrn_reflns_av_sigmaI/netI 0.0583
_diffrn_reflns_limit_h_max 12
_diffrn_reflns_limit_h_min -1
_diffrn_reflns_limit_k_max 20
_diffrn_reflns_limit_k_min -1
_diffrn_reflns_limit_l_max 16
_diffrn_reflns_limit_l_min -16
_diffrn_reflns_number 5307
_diffrn_reflns_theta_full 25.00
_diffrn_reflns_theta_max 25.00
_diffrn_reflns_theta_min 2.30
_diffrn_standards_decay_% 2
_diffrn_standards_interval_count 97
_diffrn_standards_number 3
_exptl_absorpt_coefficient_mu 1.690
_exptl_absorpt_correction_T_max 0.874
_exptl_absorpt_correction_T_min 0.572
_exptl_absorpt_correction_type '\y scan'
_exptl_absorpt_process_details '(XSCANS; Siemens, 1996)'
_exptl_crystal_colour black
_exptl_crystal_density_diffrn 1.671
_exptl_crystal_density_method 'not measured'
_exptl_crystal_description plate
_exptl_crystal_F_000 1228
_exptl_crystal_size_max 0.34
_exptl_crystal_size_mid 0.30
_exptl_crystal_size_min 0.08
_refine_diff_density_max 0.284
_refine_diff_density_min -0.242
_refine_ls_extinction_method none
_refine_ls_goodness_of_fit_ref 0.800
_refine_ls_hydrogen_treatment constr
_refine_ls_matrix_type full
_refine_ls_number_parameters 253
_refine_ls_number_reflns 4204
_refine_ls_number_restraints 0
_refine_ls_restrained_S_all 0.800
_refine_ls_R_factor_all 0.0747
_refine_ls_R_factor_gt 0.0397
_refine_ls_shift/su_max <0.001
_refine_ls_shift/su_mean 0.000
_refine_ls_structure_factor_coef Fsqd
_refine_ls_weighting_details 'calc w = 1/[\s^2^(Fo^2^)+(0.1P)^2^] where P = (Fo^2^+2Fc^2^)/3'
_refine_ls_weighting_scheme calc
_refine_ls_wR_factor_gt 0.1098
_refine_ls_wR_factor_ref 0.1362
_reflns_number_gt 2783
_reflns_number_total 4204
_reflns_threshold_expression I>2\s(I)
_cod_data_source_file ww6054.cif
_cod_data_source_block I
_cod_original_sg_symbol_H-M 'P 21/n'
_cod_database_code 2201697
_cod_database_fobs_code 2201697

loop_
_symmetry_equiv_pos_as_xyz
'x, y, z'
'-x+1/2, y+1/2, -z+1/2'
'-x, -y, -z'
'x-1/2, -y-1/2, z-1/2'

loop_
_atom_site_label
_atom_site_fract_x
_atom_site_fract_y
_atom_site_fract_z
_atom_site_U_iso_or_equiv
_atom_site_adp_type
_atom_site_calc_flag
_atom_site_refinement_flags
_atom_site_occupancy
_atom_site_disorder_assembly
_atom_site_disorder_group
_atom_site_type_symbol
Ni1 0.34135(5) 0.07578(3) 0.98139(4) 0.04461(19) Uani d . 1 . . Ni
S1 -0.10616(16) 0.11574(11) 1.37259(11) 0.0861(5) Uani d . 1 . . S
S2 -0.01033(13) 0.03450(9) 1.19538(10) 0.0641(4) Uani d . 1 . . S
S3 0.12188(14) 0.17363(8) 1.26150(10) 0.0662(4) Uani d . 1 . . S
S4 0.17757(12) 0.00850(7) 1.02899(9) 0.0572(3) Uani d . 1 . . S
S5 0.32268(12) 0.15998(8) 1.10021(9) 0.0562(3) Uani d . 1 . . S
S6 0.36313(12) -0.01305(7) 0.86956(9) 0.0548(3) Uani d . 1 . . S
S7 0.49665(13) 0.14639(8) 0.92350(9) 0.0581(4) Uani d . 1 . . S
S8 0.55400(14) -0.02906(7) 0.70382(10) 0.0605(4) Uani d . 1 . . S
S9 0.68108(13) 0.11557(8) 0.75420(10) 0.0609(4) Uani d . 1 . . S
S10 0.78103(15) 0.02248(8) 0.58728(11) 0.0697(4) Uani d . 1 . . S
N1 0.1729(4) 0.1884(2) 0.6373(3) 0.0577(11) Uani d . 1 . . N
C1 -0.0040(5) 0.1078(3) 1.2810(3) 0.0588(13) Uani d . 1 . . C
C2 0.1256(4) 0.0615(3) 1.1286(3) 0.0485(11) Uani d . 1 . . C
C3 0.1877(4) 0.1271(3) 1.1596(3) 0.0499(11) Uani d . 1 . . C
C4 0.4922(4) 0.0209(3) 0.8044(3) 0.0479(11) Uani d . 1 . . C
C5 0.5509(4) 0.0900(3) 0.8284(3) 0.0471(11) Uani d . 1 . . C
C6 0.6788(5) 0.0351(3) 0.6768(3) 0.0533(12) Uani d . 1 . . C
C7 0.3628(5) 0.2848(3) 0.4749(4) 0.0650(14) Uani d . 1 . . C
H7A 0.2957 0.3211 0.4745 0.078 Uiso calc R 1 . . H
C8 0.4838(6) 0.3081(4) 0.4480(5) 0.0819(18) Uani d . 1 . . C
H8A 0.4987 0.3598 0.4297 0.098 Uiso calc R 1 . . H
C9 0.5831(6) 0.2549(4) 0.4479(4) 0.0782(17) Uani d . 1 . . C
H9A 0.6653 0.2707 0.4294 0.094 Uiso calc R 1 . . H
C10 0.5622(6) 0.1798(4) 0.4746(5) 0.0807(18) Uani d . 1 . . C
H10A 0.6302 0.1442 0.4746 0.097 Uiso calc R 1 . . H
C11 0.4400(6) 0.1553(3) 0.5020(4) 0.0720(15) Uani d . 1 . . C
H11A 0.4262 0.1033 0.5198 0.086 Uiso calc R 1 . . H
C12 0.3386(5) 0.2081(3) 0.5028(3) 0.0499(11) Uani d . 1 . . C
C13 0.2046(5) 0.1829(3) 0.5284(4) 0.0569(13) Uani d . 1 . . C
H13A 0.1927 0.1291 0.5072 0.068 Uiso calc R 1 . . H
H13B 0.1435 0.2149 0.4915 0.068 Uiso calc R 1 . . H
C14 0.1803(6) 0.2713(4) 0.6707(5) 0.0852(19) Uani d . 1 . . C
H14A 0.1610 0.2741 0.7398 0.128 Uiso calc R 1 . . H
H14B 0.1189 0.3022 0.6339 0.128 Uiso calc R 1 . . H
H14C 0.2657 0.2911 0.6600 0.128 Uiso calc R 1 . . H
C15 0.2588(7) 0.1379(4) 0.6977(5) 0.111(3) Uani d . 1 . . C
H15A 0.2370 0.1430 0.7661 0.167 Uiso calc R 1 . . H
H15B 0.3469 0.1535 0.6886 0.167 Uiso calc R 1 . . H
H15C 0.2482 0.0843 0.6776 0.167 Uiso calc R 1 . . H
C16 0.0372(6) 0.1606(4) 0.6491(5) 0.091(2) Uani d . 1 . . C
H16A 0.0142 0.1634 0.7175 0.136 Uiso calc R 1 . . H
H16B 0.0303 0.1073 0.6267 0.136 Uiso calc R 1 . . H
H16C -0.0200 0.1931 0.6107 0.136 Uiso calc R 1 . . H

loop_
_atom_site_aniso_label
_atom_site_aniso_U_11
_atom_site_aniso_U_22
_atom_site_aniso_U_33
_atom_site_aniso_U_12
_atom_site_aniso_U_13
_atom_site_aniso_U_23
Ni1 0.0409(3) 0.0477(4) 0.0453(3) -0.0026(3) 0.0029(2) 0.0022(3)
S1 0.0737(10) 0.1218(14) 0.0634(9) -0.0042(10) 0.0275(8) -0.0020(9)
S2 0.0565(8) 0.0811(9) 0.0550(8) -0.0211(7) 0.0126(6) -0.0008(7)
S3 0.0736(9) 0.0710(9) 0.0545(8) -0.0134(7) 0.0201(7) -0.0109(7)
S4 0.0569(8) 0.0554(7) 0.0597(8) -0.0136(6) 0.0132(6) -0.0067(6)
S5 0.0537(7) 0.0638(8) 0.0514(7) -0.0178(6) 0.0088(6) -0.0064(6)
S6 0.0570(8) 0.0440(6) 0.0639(8) -0.0072(6) 0.0142(6) -0.0030(6)
S7 0.0551(8) 0.0623(8) 0.0573(8) -0.0165(6) 0.0133(6) -0.0141(6)
S8 0.0711(9) 0.0489(7) 0.0621(8) -0.0046(6) 0.0177(7) -0.0084(6)
S9 0.0592(8) 0.0631(8) 0.0609(8) -0.0143(6) 0.0184(6) -0.0097(6)
S10 0.0764(10) 0.0673(9) 0.0661(9) -0.0035(8) 0.0288(7) -0.0054(7)
N1 0.049(2) 0.062(3) 0.063(3) -0.003(2) -0.002(2) 0.016(2)
C1 0.056(3) 0.073(3) 0.047(3) -0.004(3) 0.002(2) 0.007(2)
C2 0.043(3) 0.058(3) 0.044(2) -0.007(2) 0.007(2) 0.007(2)
C3 0.050(3) 0.060(3) 0.040(2) -0.006(2) 0.005(2) 0.000(2)
C4 0.048(3) 0.046(3) 0.050(3) 0.002(2) 0.002(2) 0.003(2)
C5 0.045(3) 0.051(3) 0.045(2) -0.002(2) 0.006(2) -0.001(2)
C6 0.054(3) 0.058(3) 0.048(3) 0.002(2) 0.003(2) 0.003(2)
C7 0.073(4) 0.060(3) 0.063(3) -0.002(3) 0.000(3) 0.006(3)
C8 0.087(5) 0.076(4) 0.084(4) -0.019(4) 0.018(4) 0.001(3)
C9 0.058(4) 0.112(5) 0.064(4) -0.011(4) 0.005(3) -0.014(4)
C10 0.057(4) 0.106(5) 0.080(4) 0.016(4) 0.006(3) -0.009(4)
C11 0.073(4) 0.061(3) 0.083(4) 0.008(3) 0.005(3) 0.002(3)
C12 0.051(3) 0.051(3) 0.047(3) 0.004(2) -0.006(2) -0.007(2)
C13 0.057(3) 0.054(3) 0.060(3) 0.008(2) -0.006(2) 0.000(2)
C14 0.102(5) 0.081(4) 0.072(4) -0.014(4) 0.017(3) -0.022(3)
C15 0.095(5) 0.143(7) 0.097(5) 0.042(5) 0.001(4) 0.055(5)
C16 0.070(4) 0.088(4) 0.114(5) -0.006(4) 0.013(4) 0.023(4)

loop_
_atom_type_symbol
_atom_type_description
_atom_type_scat_dispersion_real
_atom_type_scat_dispersion_imag
_atom_type_scat_source
C C 0.0033 0.0016 'International Tables Vol C Tables 4.2.6.8 and 6.1.1.4'
H H 0.0000 0.0000 'International Tables Vol C Tables 4.2.6.8 and 6.1.1.4'
N N 0.0061 0.0033 'International Tables Vol C Tables 4.2.6.8 and 6.1.1.4'
S S 0.1246 0.1234 'International Tables Vol C Tables 4.2.6.8 and 6.1.1.4'
Ni Ni 0.3393 1.1124 'International Tables Vol C Tables 4.2.6.8 and 6.1.1.4'

loop_
_geom_angle_atom_site_label_1
_geom_angle_atom_site_label_2
_geom_angle_atom_site_label_3
_geom_angle
_geom_angle_publ_flag
S4 Ni1 S6 85.70(5) yes
S4 Ni1 S7 175.41(6) yes
S6 Ni1 S7 93.01(5) yes
S4 Ni1 S5 93.06(5) yes
S6 Ni1 S5 176.65(6) yes
S7 Ni1 S5 88.46(5) yes
C1 S2 C2 97.7(2) yes
C3 S3 C1 97.3(2) yes
C2 S4 Ni1 102.13(16) yes
C3 S5 Ni1 102.23(16) yes
C4 S6 Ni1 102.30(16) yes
C5 S7 Ni1 102.25(16) yes
C6 S8 C4 97.9(2) yes
C6 S9 C5 98.4(2) yes
C15 N1 C14 111.0(5) ?
C15 N1 C16 108.4(5) ?
C14 N1 C16 108.3(5) ?
C15 N1 C13 111.5(5) ?
C14 N1 C13 110.1(4) ?
C16 N1 C13 107.4(4) ?
S1 C1 S2 123.5(3) yes
S1 C1 S3 123.4(3) yes
S2 C1 S3 113.1(3) yes
C3 C2 S4 121.8(3) yes
C3 C2 S2 116.1(4) yes
S4 C2 S2 122.1(3) yes
C2 C3 S5 120.8(4) yes
C2 C3 S3 115.7(3) yes
S5 C3 S3 123.5(3) yes
C5 C4 S6 121.2(3) yes
C5 C4 S8 116.4(3) yes
S6 C4 S8 122.4(3) yes
C4 C5 S7 121.1(3) yes
C4 C5 S9 115.0(3) yes
S7 C5 S9 123.8(3) yes
S10 C6 S9 123.4(3) yes
S10 C6 S8 124.4(3) yes
S9 C6 S8 112.2(3) yes
C8 C7 C12 121.1(5) ?
C8 C7 H7A 119.5 ?
C12 C7 H7A 119.5 ?
C7 C8 C9 119.8(6) ?
C7 C8 H8A 120.1 ?
C9 C8 H8A 120.1 ?
C10 C9 C8 120.4(6) ?
C10 C9 H9A 119.8 ?
C8 C9 H9A 119.8 ?
C9 C10 C11 120.5(6) ?
C9 C10 H10A 119.7 ?
C11 C10 H10A 119.7 ?
C12 C11 C10 120.0(6) ?
C12 C11 H11A 120.0 ?
C10 C11 H11A 120.0 ?
C11 C12 C7 118.3(5) ?
C11 C12 C13 121.3(5) ?
C7 C12 C13 120.4(5) ?
C12 C13 N1 114.8(4) ?
C12 C13 H13A 108.6 ?
N1 C13 H13A 108.6 ?
C12 C13 H13B 108.6 ?
N1 C13 H13B 108.6 ?
H13A C13 H13B 107.5 ?
N1 C14 H14A 109.5 ?
N1 C14 H14B 109.5 ?
H14A C14 H14B 109.5 ?
N1 C14 H14C 109.5 ?
H14A C14 H14C 109.5 ?
H14B C14 H14C 109.5 ?
N1 C15 H15A 109.5 ?
N1 C15 H15B 109.5 ?
H15A C15 H15B 109.5 ?
N1 C15 H15C 109.5 ?
H15A C15 H15C 109.5 ?
H15B C15 H15C 109.5 ?
N1 C16 H16A 109.5 ?
N1 C16 H16B 109.5 ?
H16A C16 H16B 109.5 ?
N1 C16 H16C 109.5 ?
H16A C16 H16C 109.5 ?
H16B C16 H16C 109.5 ?

loop_
_geom_bond_atom_site_label_1
_geom_bond_atom_site_label_2
_geom_bond_site_symmetry_2
_geom_bond_distance
_geom_bond_publ_flag
Ni1 S4 . 2.1534(13) yes
Ni1 S6 . 2.1564(13) yes
Ni1 S7 . 2.1643(13) yes
Ni1 S5 . 2.1675(14) yes
S1 C1 . 1.645(5) yes
S2 C1 . 1.707(5) yes
S2 C2 . 1.744(4) yes
S3 C3 . 1.739(5) yes
S3 C1 . 1.743(5) yes
S4 C2 . 1.716(5) yes
S5 C3 . 1.715(5) yes
S6 C4 . 1.712(5) yes
S7 C5 . 1.707(4) yes
S8 C6 . 1.736(5) yes
S8 C4 . 1.736(5) yes
S9 C6 . 1.728(5) yes
S9 C5 . 1.747(4) yes
S10 C6 . 1.633(5) yes
N1 C15 . 1.478(7) ?
N1 C14 . 1.488(7) ?
N1 C16 . 1.494(7) ?
N1 C13 . 1.516(6) ?
C2 C3 . 1.356(6) yes
C4 C5 . 1.364(6) yes
C7 C8 . 1.368(8) ?
C7 C12 . 1.386(7) ?
C7 H7A . 0.9300 ?
C8 C9 . 1.371(8) ?
C8 H8A . 0.9300 ?
C9 C10 . 1.351(8) ?
C9 H9A . 0.9300 ?
C10 C11 . 1.387(8) ?
C10 H10A . 0.9300 ?
C11 C12 . 1.385(7) ?
C11 H11A . 0.9300 ?
C12 C13 . 1.498(7) ?
C13 H13A . 0.9700 ?
C13 H13B . 0.9700 ?
C14 H14A . 0.9600 ?
C14 H14B . 0.9600 ?
C14 H14C . 0.9600 ?
C15 H15A . 0.9600 ?
C15 H15B . 0.9600 ?
C15 H15C . 0.9600 ?
C16 H16A . 0.9600 ?
C16 H16B . 0.9600 ?
C16 H16C . 0.9600 ?

loop_
_geom_contact_atom_site_label_1
_geom_contact_atom_site_label_2
_geom_contact_distance
_geom_contact_site_symmetry_2
_geom_contact_publ_flag
S1 S10 3.526(2) 1_456 y
S2 S4 3.555(2) 3_557 y
S3 S9 3.651(2) 4_566 y
S5 S8 3.685(2) 3_657 y
Ni1 S6 3.797(2) 3_657 y
Ni1 Ni1 4.206(2) 3_657 y
